data_2019320
loop_
_publ_author_name
'Bek\"o, S\'andor L.'
'Thoms, Silke D.'
'Schmidt, Martin U.'

_publ_section_title
;
 4,4'-{Diazenediylbis[(1,4-phenylene)bis(carbonyloxy)]}bis(2,2,6,6-tetramethylpiperidinyloxidanyl):
 the first crystal structure determination from powder data of a nitroxide
 radical
;
_journal_coeditor_code SK3514
_journal_issue 12
_journal_name_full 'Acta Crystallographica Section C'
_journal_page_first 1513
_journal_page_last 1515
_journal_paper_doi 10.1107/S0108270113029211
_journal_volume 69
_journal_year 2013
_chemical_formula_iupac 'C32 H42 N4 O6'
_chemical_formula_moiety 'C32 H42 N4 O6'
_chemical_formula_sum 'C32 H42 N4 O6'
_chemical_formula_weight 578.7
_chemical_melting_point 498.38
_chemical_name_common
;
Azobis(4-benzoyloxy-2,2,6,6-tetramethylpiperidinyloxidanyl)
;
_chemical_name_systematic
4,4'-{Diazenediylbis[(1,4-phenylene)bis(carbonyloxy)]}bis(2,2,6,6-tetramethylpiperidinyloxidanyl)
_space_group_crystal_system monoclinic
_space_group_IT_number 14
_symmetry_space_group_name_Hall '-P 2ybc'
_symmetry_space_group_name_H-M 'P 1 21/c 1'
_cell_angle_alpha 90
_cell_angle_beta 109.2220(10)
_cell_angle_gamma 90
_cell_formula_units_Z 2
_cell_length_a 19.3355(5)
_cell_length_b 5.9277(2)
_cell_length_c 14.5264(4)
_cell_measurement_temperature 293(2)
_cell_volume 1572.12(8)
_computing_cell_refinement 'TOPAS Academic (Coelho, 2007)'
_computing_data_collection '<i>WinX^POW^</i> (Stoe & Cie, 2004)'
_computing_data_reduction 'DASH (David <i>et al.</i>, 2006)'
_computing_molecular_graphics 'Mercury (Macrae <i>et al.</i>, 2008)'
_computing_structure_refinement 'TOPAS Academic (Coelho, 2007)'
_computing_structure_solution 'DASH (David <i>et al.</i>, 2006)'
_diffrn_ambient_temperature 293(2)
_diffrn_measurement_device_type 'Stoe Stadi-P'
_diffrn_radiation_monochromator 'primary focussing Ge 111'
_diffrn_radiation_type 'Cu K\a~1~'
_diffrn_radiation_wavelength 1.54056
_exptl_absorpt_coefficient_mu 0.690
_exptl_absorpt_correction_type none
_exptl_crystal_colour orange
_exptl_crystal_density_diffrn 1.222
_exptl_crystal_description powder
_exptl_crystal_F_000 620.0
_pd_char_particle_morphology needles
_pd_meas_2theta_range_inc 0.01
_pd_meas_2theta_range_max 79.99
_pd_meas_2theta_range_min 2.0
_pd_meas_number_of_points 7700
_pd_meas_scan_method step
_pd_proc_2theta_range_inc 0.01
_pd_proc_2theta_range_max 79.99
_pd_proc_2theta_range_min 2.0
_pd_proc_info_excluded_regions none
_pd_proc_ls_background_function
;
Chebyshev polynomials with 20 refinable coefficients
;
_pd_proc_ls_pref_orient_corr none
_pd_proc_ls_profile_function
;
Fundamental Parameters Line Profile Fitting Approach
(Cheary <i>et al.</i>, 2004)
;
_pd_proc_ls_prof_R_factor 9.336
_pd_proc_ls_prof_wR_expected 6.772
_pd_proc_ls_prof_wR_factor 8.997
_pd_proc_wavelength 1.54056
_pd_spec_mounting '0.7 mm glass capillary'
_pd_spec_mount_mode transmission
_pd_spec_shape cylinder
_pd_spec_size_axial 30
_pd_spec_size_equat 0.7
_pd_spec_size_thick 0.7
_refine_ls_extinction_method none
_refine_ls_goodness_of_fit_all 1.153
_refine_ls_hydrogen_treatment noref
_refine_ls_matrix_type fullcycle
_refine_ls_number_constraints 67
_refine_ls_number_parameters 114
_refine_ls_number_restraints 59
_refine_ls_shift/su_max 0.001
_refine_ls_weighting_details w=1/\s[Y\~obs\~]^2^
_refine_ls_weighting_scheme sigma
_cod_data_source_file sk3514.cif
_cod_data_source_block I
_cod_original_sg_symbol_H-M 'P 21/c'
_cod_database_code 2019320

loop_
_symmetry_equiv_pos_as_xyz
'-x, -y, -z'
'-x, y+1/2, -z+1/2'
'x, -y+1/2, z+1/2'
'x, y, z'

loop_
_atom_site_type_symbol
_atom_site_label
_atom_site_fract_x
_atom_site_fract_y
_atom_site_fract_z
_atom_site_U_iso_or_equiv
_atom_site_occupancy
_atom_site_symmetry_multiplicity
N N1 0.0050(2) 0.0500(6) -0.03407(19) 0.05216 1 2
N N2 -0.35613(17) -0.7331(7) -0.6456(2) 0.05216 1 2
O O2 -0.1901(3) -0.0374(8) -0.4832(3) 0.05216 1 2
O O3 -0.2265(2) -0.3401(7) -0.4226(3) 0.05216 1 2
O O1 -0.3938(2) -0.8778(8) -0.7109(3) 0.05216 1 2
C C1 -0.04371(13) -0.0071(5) -0.12878(18) 0.05216 1 2
C C2 -0.04509(13) 0.1392(4) -0.2037(2) 0.05216 1 2
H H2 -0.01623 0.27453 -0.19060 0.06260 1 2
C C3 -0.08821(12) 0.0846(4) -0.2969(2) 0.05216 1 2
H H3 -0.08844 0.18696 -0.34826 0.06260 1 2
C C4 -0.12977(13) -0.1144(5) -0.3158(2) 0.05216 1 2
C C5 -0.12746(10) -0.2574(5) -0.2397(2) 0.05216 1 2
H H5 -0.15538 -0.39466 -0.25133 0.06260 1 2
C C6 -0.08454(12) -0.2057(4) -0.14597(18) 0.05216 1 2
H H6 -0.08368 -0.30835 -0.09450 0.06260 1 2
C C7 -0.1826(3) -0.1614(7) -0.4152(3) 0.05216 1 2
C C8 -0.28021(17) -0.3874(5) -0.51578(19) 0.05216 1 2
H H8 -0.29762 -0.24241 -0.54313 0.06260 1 2
C C9 -0.24189(17) -0.5243(5) -0.5733(2) 0.05216 1 2
H H9A -0.20477 -0.43766 -0.58765 0.06260 1 2
H H9B -0.21789 -0.64859 -0.53296 0.06260 1 2
C C10 -0.29508(17) -0.6202(6) -0.6673(2) 0.05216 1 2
C C13 -0.25209(16) -0.7833(5) -0.7061(2) 0.05216 1 2
H H13A -0.22538 -0.88483 -0.65532 0.06260 1 2
H H13B -0.28686 -0.86555 -0.75776 0.06260 1 2
H H13C -0.21824 -0.70368 -0.72997 0.06260 1 2
C C14 -0.32373(16) -0.4347(5) -0.7437(2) 0.05216 1 2
H H14A -0.34730 -0.31583 -0.72027 0.06260 1 2
H H14B -0.28204 -0.37746 -0.75818 0.06260 1 2
H H14C -0.35837 -0.49861 -0.80118 0.06260 1 2
C C11 -0.39471(15) -0.6343(5) -0.5841(2) 0.05216 1 2
C C12 -0.33927(15) -0.5283(5) -0.49453(16) 0.05216 1 2
H H12A -0.31642 -0.64853 -0.45082 0.06260 1 2
H H12B -0.36672 -0.42988 -0.46700 0.06260 1 2
C C16 -0.43204(16) -0.8275(5) -0.5501(2) 0.05216 1 2
H H16A -0.44832 -0.77513 -0.49812 0.06260 1 2
H H16B -0.47411 -0.87580 -0.60293 0.06260 1 2
H H16C -0.39774 -0.94899 -0.52777 0.06260 1 2
C C15 -0.45579(16) -0.4722(5) -0.6396(2) 0.05216 1 2
H H15A -0.47228 -0.39490 -0.59254 0.06260 1 2
H H15B -0.43934 -0.36480 -0.67726 0.06260 1 2
H H15C -0.49556 -0.56058 -0.68083 0.06260 1 2

loop_
_atom_type_symbol
_atom_type_description
_atom_type_scat_source
C C 'International Tables Vol C Table 6.1.1.4'
H H 'International Tables Vol C Table 6.1.1.4'
N N 'International Tables Vol C Table 6.1.1.4'
O O 'International Tables Vol C Table 6.1.1.4'

loop_
_geom_angle_atom_site_label_1
_geom_angle_atom_site_label_2
_geom_angle_atom_site_label_3
_geom_angle
O1 N2 C10 115.9(3)
O1 N2 C11 115.5(3)
C10 N2 C11 123.6(3)
C7 O3 C8 118.1(4)
N1 C1 C2 116.4(3)
N1 C1 C6 121.8(3)
C2 C1 C6 121.7(2)
C1 C2 H2 120.5
C1 C2 C3 118.4(2)
H2 C2 C3 121.1
C2 C3 H3 117.6
C2 C3 C4 120.8(2)
H3 C3 C4 121.6
C3 C4 C5 119.6(3)
C3 C4 C7 120.7(3)
C5 C4 C7 119.3(3)
C4 C5 H5 120.7
C4 C5 C6 120.3(2)
H5 C5 C6 119.0
C1 C6 C5 119.2(2)
C1 C6 H6 122.2
C5 C6 H6 118.6
O2 C7 O3 121.1(4)
O2 C7 C4 122.6(4)
O3 C7 C4 116.0(4)
O3 C8 H8 105.2
O3 C8 C9 106.9(3)
O3 C8 C12 105.8(3)
H8 C8 C9 114.7
H8 C8 C12 112.9
C9 C8 C12 110.6(2)
C8 C9 H9A 111.6
C8 C9 H9B 107.4
C8 C9 C10 112.6(3)
H9A C9 H9B 107.3
H9A C9 C10 109.7
H9B C9 C10 108.0
N2 C10 C9 109.2(3)
N2 C10 C13 111.6(3)
N2 C10 C14 110.8(3)
C9 C10 C13 106.4(3)
C9 C10 C14 111.0(3)
C13 C10 C14 107.7(3)
C10 C13 H13A 109.9
C10 C13 H13B 106.8
C10 C13 H13C 110.3
H13A C13 H13B 110.1
H13A C13 H13C 109.1
H13B C13 H13C 110.6
C10 C14 H14A 111.8
C10 C14 H14B 106.5
C10 C14 H14C 109.3
H14A C14 H14B 110.4
H14A C14 H14C 108.7
H14B C14 H14C 110.1
N2 C11 C12 109.3(3)
N2 C11 C16 106.8(3)
N2 C11 C15 113.0(3)
C12 C11 C16 108.0(2)
C12 C11 C15 113.3(2)
C16 C11 C15 106.1(2)
C8 C12 C11 114.6(2)
C8 C12 H12A 109.1
C8 C12 H12B 107.7
C11 C12 H12A 107.5
C11 C12 H12B 106.1
H12A C12 H12B 111.9
C11 C16 H16A 109.0
C11 C16 H16B 109.4
C11 C16 H16C 109.0
H16A C16 H16B 108.3
H16A C16 H16C 110.3
H16B C16 H16C 110.8
C11 C15 H15A 107.8
C11 C15 H15B 111.9
C11 C15 H15C 107.9
H15A C15 H15B 109.8
H15A C15 H15C 108.6
H15B C15 H15C 110.7

loop_
_geom_bond_atom_site_label_1
_geom_bond_atom_site_label_2
_geom_bond_distance
N1 C1 1.429(3)
N2 O1 1.308(5)
N2 C10 1.478(5)
N2 C11 1.462(5)
O2 C7 1.201(6)
O3 C7 1.339(6)
O3 C8 1.437(4)
C1 C2 1.384(4)
C1 C6 1.393(4)
C2 H2 0.960
C2 C3 1.375(4)
C3 H3 0.960
C3 C4 1.403(4)
C4 C5 1.382(4)
C4 C7 1.495(4)
C5 H5 0.960
C5 C6 1.376(3)
C6 H6 0.960
C8 H8 0.960
C8 C9 1.521(5)
C8 C12 1.526(5)
C9 H9A 0.960
C9 H9B 0.960
C9 C10 1.523(4)
C10 C13 1.500(5)
C10 C14 1.531(4)
C13 H13A 0.960
C13 H13B 0.960
C13 H13C 0.960
C14 H14A 0.960
C14 H14B 0.960
C14 H14C 0.960
C11 C12 1.523(3)
C11 C16 1.521(5)
C11 C15 1.530(4)
C12 H12A 0.960
C12 H12B 0.960
C16 H16A 0.960
C16 H16B 0.960
C16 H16C 0.960
C15 H15A 0.960
C15 H15B 0.960
C15 H15C 0.960

loop_
_geom_torsion_atom_site_label_1
_geom_torsion_atom_site_label_2
_geom_torsion_atom_site_label_3
_geom_torsion_atom_site_label_4
_geom_torsion
O1 N2 C10 C9 -160.6(3)
O1 N2 C10 C13 -43.2(4)
O1 N2 C10 C14 76.8(4)
C11 N2 C10 C9 45.7(4)
C11 N2 C10 C13 163.1(3)
C11 N2 C10 C14 -76.9(4)
O1 N2 C11 C12 163.1(3)
O1 N2 C11 C16 46.5(4)
O1 N2 C11 C15 -69.8(4)
C10 N2 C11 C12 -43.1(4)
C10 N2 C11 C16 -159.7(3)
C10 N2 C11 C15 84.0(4)
C8 O3 C7 O2 3.6(6)
C8 O3 C7 C4 177.6(3)
C7 O3 C8 H8 -37.9
C7 O3 C8 C9 84.5(4)
C7 O3 C8 C12 -157.7(3)
N1 C1 C2 H2 -2.9
N1 C1 C2 C3 176.6(3)
C6 C1 C2 H2 -179.4
C6 C1 C2 C3 0.1(4)
N1 C1 C6 C5 -176.5(3)
N1 C1 C6 H6 3.4
C2 C1 C6 C5 -0.2(4)
C2 C1 C6 H6 179.7
C1 C2 C3 H3 -179.6
C1 C2 C3 C4 0.0(4)
H2 C2 C3 H3 -0.1
H2 C2 C3 C4 179.4
C2 C3 C4 C5 0.1(4)
C2 C3 C4 C7 173.5(3)
H3 C3 C4 C5 179.6
H3 C3 C4 C7 -7.0
C3 C4 C5 H5 -179.7
C3 C4 C5 C6 -0.2(4)
C7 C4 C5 H5 6.8
C7 C4 C5 C6 -173.6(3)
C3 C4 C7 O2 2.6(6)
C3 C4 C7 O3 -171.4(3)
C5 C4 C7 O2 175.9(4)
C5 C4 C7 O3 2.0(5)
C4 C5 C6 C1 0.2(4)
C4 C5 C6 H6 -179.6
H5 C5 C6 C1 179.8
H5 C5 C6 H6 -0.1
O3 C8 C9 H9A -65.7
O3 C8 C9 H9B 51.7
O3 C8 C9 C10 170.4(3)
H8 C8 C9 H9A 50.4
H8 C8 C9 H9B 167.8
H8 C8 C9 C10 -73.4
C12 C8 C9 H9A 179.6
C12 C8 C9 H9B -63.0
C12 C8 C9 C10 55.7(3)
O3 C8 C12 C11 -169.2(3)
O3 C8 C12 H12A -48.6
O3 C8 C12 H12B 73.1
H8 C8 C12 C11 76.3
H8 C8 C12 H12A -163.2
H8 C8 C12 H12B -41.5
C9 C8 C12 C11 -53.8(3)
C9 C8 C12 H12A 66.7
C9 C8 C12 H12B -171.6
C8 C9 C10 N2 -49.2(4)
C8 C9 C10 C13 -169.9(3)
C8 C9 C10 C14 73.2(3)
H9A C9 C10 N2 -174.2
H9A C9 C10 C13 65.2
H9A C9 C10 C14 -51.7
H9B C9 C10 N2 69.2
H9B C9 C10 C13 -51.4
H9B C9 C10 C14 -168.3
N2 C10 C13 H13A -69.4
N2 C10 C13 H13B 49.9
N2 C10 C13 H13C 170.2
C9 C10 C13 H13A 49.6
C9 C10 C13 H13B 169.0
C9 C10 C13 H13C -70.7
C14 C10 C13 H13A 168.7
C14 C10 C13 H13B -71.9
C14 C10 C13 H13C 48.3
N2 C10 C14 H14A 64.0
N2 C10 C14 H14B -175.3
N2 C10 C14 H14C -56.4
C9 C10 C14 H14A -57.5
C9 C10 C14 H14B 63.1
C9 C10 C14 H14C -178.0
C13 C10 C14 H14A -173.7
C13 C10 C14 H14B -53.0
C13 C10 C14 H14C 65.9
N2 C11 C12 C8 44.9(3)
N2 C11 C12 H12A -76.6
N2 C11 C12 H12B 163.6
C16 C11 C12 C8 160.7(2)
C16 C11 C12 H12A 39.3
C16 C11 C12 H12B -80.6
C15 C11 C12 C8 -82.1(3)
C15 C11 C12 H12A 156.4
C15 C11 C12 H12B 36.6
N2 C11 C16 H16A 166.9
N2 C11 C16 H16B -74.9
N2 C11 C16 H16C 46.5
C12 C11 C16 H16A 49.4
C12 C11 C16 H16B 167.7
C12 C11 C16 H16C -71.0
C15 C11 C16 H16A -72.3
C15 C11 C16 H16B 46.0
C15 C11 C16 H16C 167.3
N2 C11 C15 H15A -169.8
N2 C11 C15 H15B -49.0
N2 C11 C15 H15C 73.1
C12 C11 C15 H15A -44.8
C12 C11 C15 H15B 76.0
C12 C11 C15 H15C -162.0
C16 C11 C15 H15A 73.4
C16 C11 C15 H15B -165.7
C16 C11 C15 H15C -43.7
